data_7247183
loop_
_publ_author_name
'Morikawa, Masa-aki'
'Yamanaka, Yuta'
'Ho Hui, Joseph Ka'
'Kimizuka, Nobuo'

_publ_section_title
;
 Photoliquefaction and phase transition of m-bisazobenzenes give molecular
 solar thermal fuels with a high energy density
;
_journal_issue 34
_journal_name_full 'RSC Advances'
_journal_page_first 24031
_journal_page_last 24037
_journal_paper_doi 10.1039/D3RA04595A
_journal_volume 13
_journal_year 2023
_chemical_formula_moiety 'C20 H18 N4 O2'
_chemical_formula_sum 'C20 H18 N4 O2'
_chemical_formula_weight 346.38
_chemical_name_common dimethoxy-m-bisazobenzene
_space_group_crystal_system monoclinic
_space_group_IT_number 4
_space_group_name_Hall 'P 2yb'
_space_group_name_H-M_alt 'P 1 21 1'
_atom_sites_solution_hydrogens geom
_atom_sites_solution_primary dual
_audit_creation_date 2022-01-28
_audit_creation_method
;
Olex2 1.2-ac3
(compiled 2017.08.10 svn.r3458 for OlexSys, GUI svn.r5381)
;
_audit_update_record
;
2023-07-09 deposited with the CCDC.	2023-08-07 downloaded from the CCDC.
;
_cell_angle_alpha 90
_cell_angle_beta 92.723(2)
_cell_angle_gamma 90
_cell_formula_units_Z 4
_cell_length_a 9.3875(2)
_cell_length_b 5.35880(10)
_cell_length_c 34.5503(7)
_cell_measurement_reflns_used 25068
_cell_measurement_temperature 293(2)
_cell_measurement_theta_max 30.1810
_cell_measurement_theta_min 2.7090
_cell_volume 1736.12(6)
_computing_cell_refinement 'CrysAlisPro 1.171.39.43c (Rigaku OD, 2018)'
_computing_data_collection 'CrysAlisPro 1.171.39.43c (Rigaku OD, 2018)'
_computing_data_reduction 'CrysAlisPro 1.171.39.43c (Rigaku OD, 2018)'
_computing_molecular_graphics 'Olex2 (Dolomanov et al., 2009)'
_computing_publication_material 'Olex2 (Dolomanov et al., 2009)'
_computing_structure_refinement 'ShelXL (Sheldrick, 2015)'
_computing_structure_solution 'ShelXT (Sheldrick, 2015)'
_diffrn_ambient_temperature 293(2)
_diffrn_detector 'CCD plate'
_diffrn_measured_fraction_theta_full 0.998
_diffrn_measured_fraction_theta_max 0.913
_diffrn_measurement_details
;
List of Runs (angles in degrees, time in seconds):

  # Type    Start    End  Width  t~exp~   \w     \q     \k     \f   Frames
#--------------------------------------------------------------------------
  1  \w    -95.00  83.00   0.50   48.00    --   -5.90  45.00  18.32  356
  2  \w    -95.00  83.00   0.50   48.00    --   -5.90  45.00  90.00  356
  3  \w    -84.00  94.00   0.50   48.00    --    5.00  45.00  60.00  356
  4  \w    -84.00  45.00   0.50   48.00    --    5.00  45.00 -18.78  258
  5  \w    -84.00  94.00   0.50   48.00    --    5.00  45.00 120.00  356
;
_diffrn_measurement_device 'four-circle diffractometer'
_diffrn_measurement_device_type 'XtaLAB AFC10 (RCD3): fixed-chi single'
_diffrn_measurement_method '\w scans'
_diffrn_orient_matrix_type 'CrysAlisPro convention (1999,Acta A55,543-557)'
_diffrn_orient_matrix_UB_11 0.0747922000
_diffrn_orient_matrix_UB_12 0.0026056000
_diffrn_orient_matrix_UB_13 -0.0020868000
_diffrn_orient_matrix_UB_21 0.0113420000
_diffrn_orient_matrix_UB_22 -0.0246927000
_diffrn_orient_matrix_UB_23 0.0200831000
_diffrn_orient_matrix_UB_31 -0.0005499000
_diffrn_orient_matrix_UB_32 -0.1299527000
_diffrn_orient_matrix_UB_33 -0.0038779000
_diffrn_radiation_monochromator mirror
_diffrn_radiation_probe x-ray
_diffrn_radiation_type MoK\a
_diffrn_radiation_wavelength 0.71073
_diffrn_reflns_av_R_equivalents 0.0324
_diffrn_reflns_av_unetI/netI 0.0226
_diffrn_reflns_Laue_measured_fraction_full 0.998
_diffrn_reflns_Laue_measured_fraction_max 0.913
_diffrn_reflns_limit_h_max 13
_diffrn_reflns_limit_h_min -13
_diffrn_reflns_limit_k_max 7
_diffrn_reflns_limit_k_min -7
_diffrn_reflns_limit_l_max 48
_diffrn_reflns_limit_l_min -46
_diffrn_reflns_number 50440
_diffrn_reflns_point_group_measured_fraction_full 0.986
_diffrn_reflns_point_group_measured_fraction_max 0.840
_diffrn_reflns_theta_full 25.242
_diffrn_reflns_theta_max 30.371
_diffrn_reflns_theta_min 2.521
_diffrn_source 'Rotating-anode X-ray tube'
_diffrn_source_type 'Rigaku (Mo) X-ray Source'
_exptl_absorpt_coefficient_mu 0.089
_exptl_absorpt_correction_T_max 1.00000
_exptl_absorpt_correction_T_min 0.82777
_exptl_absorpt_correction_type multi-scan
_exptl_absorpt_process_details
;
CrysAlisPro 1.171.39.43c (Rigaku Oxford Diffraction, 2018)
Empirical absorption correction using spherical harmonics,
 implemented in SCALE3 ABSPACK scaling algorithm.
;
_exptl_crystal_colour Yellow
_exptl_crystal_density_diffrn 1.325
_exptl_crystal_F_000 728
_exptl_crystal_recrystallization_method 'Re-crystallisation from solvent'
_refine_diff_density_max 0.255
_refine_diff_density_min -0.204
_refine_diff_density_rms 0.037
_refine_ls_abs_structure_details
;
 Flack x determined using 3133 quotients [(I+)-(I-)]/[(I+)+(I-)]
 (Parsons, Flack and Wagner, Acta Cryst. B69 (2013) 249-259).
;
_refine_ls_abs_structure_Flack 0.3(2)
_refine_ls_extinction_method none
_refine_ls_goodness_of_fit_ref 1.125
_refine_ls_hydrogen_treatment constr
_refine_ls_matrix_type full
_refine_ls_number_parameters 473
_refine_ls_number_reflns 8824
_refine_ls_number_restraints 1
_refine_ls_restrained_S_all 1.125
_refine_ls_R_factor_all 0.0395
_refine_ls_R_factor_gt 0.0360
_refine_ls_shift/su_max 0.001
_refine_ls_shift/su_mean 0.000
_refine_ls_structure_factor_coef Fsqd
_refine_ls_weighting_details 'w=1/[\s^2^(Fo^2^)+(0.0492P)^2^+0.3574P] where P=(Fo^2^+2Fc^2^)/3'
_refine_ls_weighting_scheme calc
_refine_ls_wR_factor_gt 0.0983
_refine_ls_wR_factor_ref 0.0998
_reflns_Friedel_coverage 0.675
_reflns_Friedel_fraction_full 0.970
_reflns_Friedel_fraction_max 0.751
_reflns_number_gt 8258
_reflns_number_total 8824
_reflns_threshold_expression 'I > 2\s(I)'
_cod_data_source_file d3ra04595a2.cif
_cod_data_source_block exp_266
_cod_depositor_comments
;

2024-09-02
Z value and formula fixed to values more according to usual
chemical conventions.                 miguel
;
_cod_original_formula_sum 'C40 H36 N8 O4'
_cod_original_formula_weight 692.77
_cod_original_formula_moiety '2(C20 H18 N4 O2)'
_cod_original_formula_units_Z 2
_cod_database_code 7247183
_shelx_shelxl_version_number 2017/1
_chemical_oxdiff_formula 'C20 H18 N4 O2'
_shelx_space_group_comment
;
The symmetry employed for this shelxl refinement is uniquely defined
by the following loop, which should always be used as a source of
symmetry information in preference to the above space-group names.
They are only intended as comments.
;
_reflns_odcompleteness_completeness 99.80
_reflns_odcompleteness_iscentric 1
_reflns_odcompleteness_theta 26.32
_olex2_refinement_description
;
1. Fixed Uiso
 At 1.2 times of:
  All C(H) groups
 At 1.5 times of:
  All C(H,H,H) groups
2.a Aromatic/amide H refined with riding coordinates:
 C6(H6), C49(H49), C10(H10), C23(H23), C50(H50), C20(H20), C30(H30), C21(H21),
 C32(H32), C13(H13), C3(H3), C36(H36), C37(H37), C4(H4), C14(H14), C39(H39),
 C46(H46), C47(H47), C2(H2), C11(H11), C24(H24), C40(H40), C29(H29), C28(H28)
2.b Idealised Me refined as rotating group:
 C42(H42A,H42B,H42C), C26(H26A,H26B,H26C), C16(H16A,H16B,H16C), C52(H52A,H52B,
 H52C)
;
_olex2_submission_special_instructions 'No special instructions were received'
_oxdiff_exptl_absorpt_empirical_details
;
Empirical correction (ABSPACK) includes:
- Absorption correction using spherical harmonics
- Frame scaling
;
_oxdiff_exptl_absorpt_empirical_full_max 1.398
_oxdiff_exptl_absorpt_empirical_full_min 0.734

loop_
_space_group_symop_operation_xyz
'x, y, z'
'-x, y+1/2, -z'

loop_
_atom_site_label
_atom_site_type_symbol
_atom_site_fract_x
_atom_site_fract_y
_atom_site_fract_z
_atom_site_U_iso_or_equiv
_atom_site_adp_type
_atom_site_occupancy
_atom_site_site_symmetry_order
_atom_site_calc_flag
_atom_site_refinement_flags_posn
_atom_site_refinement_flags_adp
_atom_site_refinement_flags_occupancy
_atom_site_disorder_assembly
_atom_site_disorder_group
O25 O 0.95183(14) -0.0632(3) 1.07572(4) 0.0256(3) Uani 1 1 d . . . . .
O51 O 0.53220(15) 1.0102(3) 0.58324(4) 0.0299(3) Uani 1 1 d . . . . .
O15 O 0.40211(15) 1.0848(3) 0.66890(4) 0.0290(3) Uani 1 1 d . . . . .
O41 O 1.12080(15) 0.1324(3) 0.15748(4) 0.0290(3) Uani 1 1 d . . . . .
N7 N 0.42953(17) 0.3318(3) 0.80829(4) 0.0234(3) Uani 1 1 d . . . . .
N8 N 0.33977(17) 0.3525(3) 0.78034(4) 0.0232(3) Uani 1 1 d . . . . .
N34 N 1.13264(17) 0.7765(3) 0.28343(5) 0.0253(3) Uani 1 1 d . . . . .
N43 N 0.87048(17) 0.9760(3) 0.43136(5) 0.0249(3) Uani 1 1 d . . . . .
N17 N 0.52378(17) -0.0949(3) 0.93223(5) 0.0243(3) Uani 1 1 d . . . . .
N33 N 1.04391(17) 0.7390(4) 0.30871(5) 0.0251(3) Uani 1 1 d . . . . .
N44 N 0.89118(17) 1.1065(3) 0.46122(4) 0.0244(3) Uani 1 1 d . . . . .
N18 N 0.62560(17) 0.0526(3) 0.93847(5) 0.0242(3) Uani 1 1 d . . . . .
C22 C 0.86604(19) -0.0503(4) 1.04281(5) 0.0209(4) Uani 1 1 d . . . . .
C6 C 0.47435(19) 0.1282(4) 0.86917(5) 0.0220(4) Uani 1 1 d . . . . .
H6 H 0.545133 0.246183 0.874638 0.026 Uiso 1 1 calc R . . . .
C5 C 0.44791(19) -0.0605(4) 0.89582(5) 0.0224(4) Uani 1 1 d . . . . .
C49 C 0.7121(2) 1.2135(4) 0.55155(5) 0.0250(4) Uani 1 1 d . . . . .
H49 H 0.716069 1.330163 0.571507 0.030 Uiso 1 1 calc R . . . .
C45 C 0.79560(19) 1.0629(4) 0.49117(5) 0.0218(4) Uani 1 1 d . . . . .
C10 C 0.27036(19) 0.5606(4) 0.72180(5) 0.0242(4) Uani 1 1 d . . . . .
H10 H 0.194609 0.448888 0.719562 0.029 Uiso 1 1 calc R . . . .
C35 C 1.12264(19) 0.6092(4) 0.25156(5) 0.0227(4) Uani 1 1 d . . . . .
C12 C 0.3981(2) 0.9099(4) 0.69717(5) 0.0231(4) Uani 1 1 d . . . . .
C23 C 0.7589(2) -0.2230(4) 1.03294(5) 0.0234(4) Uani 1 1 d . . . . .
H23 H 0.742841 -0.357846 1.049101 0.028 Uiso 1 1 calc R . . . .
C50 C 0.8019(2) 1.2354(4) 0.52124(6) 0.0245(4) Uani 1 1 d . . . . .
H50 H 0.866917 1.366258 0.520940 0.029 Uiso 1 1 calc R . . . .
C20 C 0.8105(2) 0.1781(4) 0.98440(5) 0.0235(4) Uani 1 1 d . . . . .
H20 H 0.828043 0.310989 0.967996 0.028 Uiso 1 1 calc R . . . .
C48 C 0.6156(2) 1.0164(4) 0.55218(5) 0.0228(4) Uani 1 1 d . . . . .
C30 C 1.0652(2) 1.2281(4) 0.40427(6) 0.0270(4) Uani 1 1 d . . . . .
H30 H 1.068058 1.334309 0.425581 0.032 Uiso 1 1 calc R . . . .
C21 C 0.8919(2) 0.1499(4) 1.01844(5) 0.0231(4) Uani 1 1 d . . . . .
H21 H 0.963601 0.263960 1.025061 0.028 Uiso 1 1 calc R . . . .
C19 C 0.70224(19) 0.0092(4) 0.97444(5) 0.0223(4) Uani 1 1 d . . . . .
C32 C 0.9639(2) 0.8723(4) 0.37013(5) 0.0237(4) Uani 1 1 d . . . . .
H32 H 0.898335 0.742193 0.368509 0.028 Uiso 1 1 calc R . . . .
C13 C 0.4989(2) 0.8891(4) 0.72811(5) 0.0249(4) Uani 1 1 d . . . . .
H13 H 0.576317 0.997576 0.729923 0.030 Uiso 1 1 calc R . . . .
C1 C 0.39384(19) 0.1375(4) 0.83450(5) 0.0222(4) Uani 1 1 d . . . . .
C27 C 1.0572(2) 0.9097(4) 0.34046(5) 0.0234(4) Uani 1 1 d . . . . .
C3 C 0.2606(2) -0.2235(4) 0.85295(6) 0.0255(4) Uani 1 1 d . . . . .
H3 H 0.189004 -0.340422 0.847708 0.031 Uiso 1 1 calc R . . . .
C36 C 1.0352(2) 0.3980(4) 0.24951(5) 0.0245(4) Uani 1 1 d . . . . .
H36 H 0.976011 0.361888 0.269598 0.029 Uiso 1 1 calc R . . . .
C9 C 0.36887(19) 0.5421(4) 0.75316(5) 0.0218(4) Uani 1 1 d . . . . .
C38 C 1.12568(19) 0.2977(4) 0.18730(5) 0.0230(4) Uani 1 1 d . . . . .
C31 C 0.9690(2) 1.0298(4) 0.40217(5) 0.0234(4) Uani 1 1 d . . . . .
C37 C 1.0370(2) 0.2439(4) 0.21775(5) 0.0251(4) Uani 1 1 d . . . . .
H37 H 0.979016 0.103140 0.216440 0.030 Uiso 1 1 calc R . . . .
C4 C 0.3415(2) -0.2353(4) 0.88765(5) 0.0244(4) Uani 1 1 d . . . . .
H4 H 0.324421 -0.360750 0.905447 0.029 Uiso 1 1 calc R . . . .
C14 C 0.4836(2) 0.7075(4) 0.75600(5) 0.0241(4) Uani 1 1 d . . . . .
H14 H 0.550068 0.695542 0.776753 0.029 Uiso 1 1 calc R . . . .
C39 C 1.2119(2) 0.5092(4) 0.18905(5) 0.0250(4) Uani 1 1 d . . . . .
H39 H 1.270086 0.546933 0.168807 0.030 Uiso 1 1 calc R . . . .
C46 C 0.6991(2) 0.8651(4) 0.49189(5) 0.0254(4) Uani 1 1 d . . . . .
H46 H 0.695064 0.749055 0.471852 0.031 Uiso 1 1 calc R . . . .
C47 C 0.6093(2) 0.8409(4) 0.52225(5) 0.0257(4) Uani 1 1 d . . . . .
H47 H 0.545248 0.708732 0.522756 0.031 Uiso 1 1 calc R . . . .
C2 C 0.2858(2) -0.0391(4) 0.82625(5) 0.0242(4) Uani 1 1 d . . . . .
H2 H 0.231876 -0.031622 0.803003 0.029 Uiso 1 1 calc R . . . .
C11 C 0.2841(2) 0.7426(4) 0.69412(5) 0.0254(4) Uani 1 1 d . . . . .
H11 H 0.217519 0.754123 0.673392 0.030 Uiso 1 1 calc R . . . .
C24 C 0.6769(2) -0.1919(4) 0.99893(5) 0.0242(4) Uani 1 1 d . . . . .
H24 H 0.604682 -0.305179 0.992363 0.029 Uiso 1 1 calc R . . . .
C40 C 1.2100(2) 0.6631(4) 0.22128(6) 0.0253(4) Uani 1 1 d . . . . .
H40 H 1.267851 0.803973 0.222650 0.030 Uiso 1 1 calc R . . . .
C29 C 1.1565(2) 1.2661(4) 0.37443(6) 0.0291(4) Uani 1 1 d . . . . .
H29 H 1.220292 1.398932 0.375790 0.035 Uiso 1 1 calc R . . . .
C42 C 1.2202(2) 0.1684(5) 0.12796(6) 0.0330(5) Uani 1 1 d . . . . .
H42A H 1.210866 0.035104 0.109447 0.050 Uiso 1 1 calc GR . . . .
H42B H 1.315381 0.169573 0.139417 0.050 Uiso 1 1 calc GR . . . .
H42C H 1.201173 0.324716 0.115162 0.050 Uiso 1 1 calc GR . . . .
C28 C 1.1537(2) 1.1081(4) 0.34255(6) 0.0265(4) Uani 1 1 d . . . . .
H28 H 1.215695 1.134260 0.322732 0.032 Uiso 1 1 calc R . . . .
C26 C 0.9301(2) -0.2683(4) 1.10138(6) 0.0286(4) Uani 1 1 d . . . . .
H26A H 0.945384 -0.422354 1.088027 0.043 Uiso 1 1 calc GR . . . .
H26B H 0.834309 -0.263669 1.109922 0.043 Uiso 1 1 calc GR . . . .
H26C H 0.996084 -0.256216 1.123400 0.043 Uiso 1 1 calc GR . . . .
C16 C 0.5242(2) 1.2457(4) 0.66892(6) 0.0312(4) Uani 1 1 d . . . . .
H16A H 0.516678 1.353650 0.646747 0.047 Uiso 1 1 calc GR . . . .
H16B H 0.609168 1.146652 0.667889 0.047 Uiso 1 1 calc GR . . . .
H16C H 0.528505 1.344321 0.692137 0.047 Uiso 1 1 calc GR . . . .
C52 C 0.4286(3) 0.8162(5) 0.58450(6) 0.0390(5) Uani 1 1 d . . . . .
H52A H 0.365037 0.826093 0.561944 0.058 Uiso 1 1 calc GR . . . .
H52B H 0.375167 0.834687 0.607345 0.058 Uiso 1 1 calc GR . . . .
H52C H 0.475687 0.657146 0.585058 0.058 Uiso 1 1 calc GR . . . .

loop_
_atom_site_aniso_label
_atom_site_aniso_U_11
_atom_site_aniso_U_22
_atom_site_aniso_U_33
_atom_site_aniso_U_23
_atom_site_aniso_U_13
_atom_site_aniso_U_12
O25 0.0257(6) 0.0297(8) 0.0212(6) 0.0023(6) 0.0007(5) -0.0040(6)
O51 0.0291(7) 0.0388(9) 0.0221(6) -0.0064(6) 0.0037(5) -0.0084(6)
O15 0.0333(7) 0.0294(8) 0.0243(7) 0.0014(6) 0.0017(5) -0.0040(6)
O41 0.0290(7) 0.0353(8) 0.0231(6) -0.0042(6) 0.0065(5) -0.0039(6)
N7 0.0246(7) 0.0245(8) 0.0213(7) -0.0019(6) 0.0027(6) 0.0008(6)
N8 0.0229(7) 0.0249(8) 0.0220(7) -0.0025(6) 0.0023(6) 0.0006(6)
N34 0.0232(7) 0.0291(9) 0.0236(7) 0.0011(7) 0.0008(6) 0.0020(7)
N43 0.0248(8) 0.0261(9) 0.0239(8) -0.0010(7) 0.0019(6) 0.0021(7)
N17 0.0233(7) 0.0264(9) 0.0234(7) 0.0014(6) 0.0028(6) -0.0011(7)
N33 0.0223(7) 0.0297(9) 0.0232(7) 0.0000(7) 0.0010(6) 0.0021(7)
N44 0.0232(7) 0.0272(8) 0.0227(7) 0.0005(7) -0.0007(6) 0.0031(7)
N18 0.0254(8) 0.0247(8) 0.0227(7) -0.0006(6) 0.0026(6) 0.0000(7)
C22 0.0212(8) 0.0234(9) 0.0184(8) -0.0025(7) 0.0057(6) 0.0029(7)
C6 0.0192(8) 0.0236(9) 0.0236(8) -0.0023(7) 0.0038(6) -0.0001(7)
C5 0.0205(8) 0.0256(10) 0.0214(8) -0.0032(7) 0.0046(6) 0.0024(8)
C49 0.0261(9) 0.0259(10) 0.0226(8) -0.0076(7) -0.0020(7) -0.0011(8)
C45 0.0222(8) 0.0236(9) 0.0195(8) 0.0016(7) -0.0005(6) 0.0038(8)
C10 0.0196(8) 0.0291(10) 0.0239(8) -0.0026(8) 0.0018(6) -0.0023(8)
C35 0.0189(8) 0.0268(9) 0.0223(8) 0.0013(7) 0.0003(6) 0.0035(7)
C12 0.0259(9) 0.0242(9) 0.0194(8) -0.0032(7) 0.0040(7) 0.0024(8)
C23 0.0257(9) 0.0220(9) 0.0230(8) 0.0031(7) 0.0048(7) -0.0010(8)
C50 0.0226(8) 0.0247(9) 0.0257(9) -0.0014(8) -0.0032(7) -0.0015(8)
C20 0.0270(9) 0.0210(9) 0.0230(8) 0.0018(7) 0.0059(7) -0.0007(7)
C48 0.0222(8) 0.0273(10) 0.0184(8) 0.0005(7) -0.0021(6) 0.0014(7)
C30 0.0315(10) 0.0264(10) 0.0230(8) -0.0005(8) 0.0002(7) 0.0001(8)
C21 0.0240(8) 0.0221(9) 0.0237(8) -0.0024(7) 0.0043(7) -0.0020(8)
C19 0.0229(8) 0.0245(9) 0.0198(8) -0.0006(7) 0.0042(7) 0.0030(7)
C32 0.0210(8) 0.0252(10) 0.0248(9) 0.0011(8) -0.0003(7) 0.0017(7)
C13 0.0241(9) 0.0260(10) 0.0246(9) -0.0056(8) 0.0009(7) -0.0038(8)
C1 0.0219(8) 0.0225(9) 0.0229(8) -0.0033(7) 0.0072(7) 0.0009(7)
C27 0.0217(8) 0.0259(10) 0.0224(8) 0.0006(7) -0.0022(7) 0.0053(8)
C3 0.0256(9) 0.0238(10) 0.0275(9) -0.0050(8) 0.0040(7) -0.0042(8)
C36 0.0208(8) 0.0321(10) 0.0209(8) 0.0038(8) 0.0038(7) -0.0008(8)
C9 0.0220(8) 0.0248(9) 0.0189(8) -0.0036(7) 0.0034(6) 0.0021(7)
C38 0.0199(8) 0.0295(10) 0.0194(8) 0.0015(7) 0.0002(6) 0.0035(7)
C31 0.0216(8) 0.0259(10) 0.0227(8) 0.0029(7) 0.0000(7) 0.0042(7)
C37 0.0215(8) 0.0298(10) 0.0242(9) 0.0022(8) 0.0025(7) -0.0034(8)
C4 0.0262(9) 0.0227(9) 0.0248(9) 0.0003(7) 0.0062(7) -0.0001(8)
C14 0.0232(8) 0.0278(10) 0.0210(8) -0.0038(7) -0.0017(7) 0.0003(8)
C39 0.0214(8) 0.0303(10) 0.0238(9) 0.0042(8) 0.0052(7) 0.0024(8)
C46 0.0325(10) 0.0226(10) 0.0212(8) -0.0033(7) 0.0000(7) 0.0005(8)
C47 0.0316(10) 0.0230(10) 0.0223(8) -0.0001(7) 0.0000(7) -0.0048(8)
C2 0.0252(9) 0.0248(10) 0.0226(8) -0.0051(7) 0.0018(7) -0.0006(8)
C11 0.0221(8) 0.0335(11) 0.0202(8) -0.0008(8) -0.0015(6) 0.0003(8)
C24 0.0231(8) 0.0236(9) 0.0263(9) 0.0001(7) 0.0036(7) -0.0022(7)
C40 0.0220(8) 0.0270(10) 0.0270(9) 0.0027(8) 0.0015(7) -0.0003(8)
C29 0.0316(10) 0.0275(10) 0.0283(9) 0.0011(8) 0.0013(8) -0.0064(9)
C42 0.0295(10) 0.0438(13) 0.0265(9) -0.0060(9) 0.0082(8) -0.0015(9)
C28 0.0253(9) 0.0303(10) 0.0239(9) 0.0034(8) 0.0017(7) -0.0004(8)
C26 0.0326(10) 0.0285(10) 0.0245(9) 0.0032(8) -0.0006(8) -0.0002(9)
C16 0.0376(11) 0.0284(11) 0.0283(10) -0.0028(8) 0.0093(8) -0.0054(9)
C52 0.0440(12) 0.0477(14) 0.0259(10) -0.0057(10) 0.0084(9) -0.0184(11)

loop_
_atom_type_symbol
_atom_type_description
_atom_type_scat_dispersion_real
_atom_type_scat_dispersion_imag
_atom_type_scat_source
C C 0.0033 0.0016 'International Tables Vol C Tables 4.2.6.8 and 6.1.1.4'
H H 0.0000 0.0000 'International Tables Vol C Tables 4.2.6.8 and 6.1.1.4'
N N 0.0061 0.0033 'International Tables Vol C Tables 4.2.6.8 and 6.1.1.4'
O O 0.0106 0.0060 'International Tables Vol C Tables 4.2.6.8 and 6.1.1.4'

loop_
_geom_angle_atom_site_label_1
_geom_angle_atom_site_label_2
_geom_angle_atom_site_label_3
_geom_angle
_geom_angle_site_symmetry_1
_geom_angle_site_symmetry_3
_geom_angle_publ_flag
C22 O25 C26 117.32(15) . . ?
C48 O51 C52 117.49(16) . . ?
C12 O15 C16 117.68(16) . . ?
C38 O41 C42 117.02(16) . . ?
N8 N7 C1 112.49(16) . . ?
N7 N8 C9 115.40(16) . . ?
N33 N34 C35 114.72(16) . . ?
N44 N43 C31 112.81(16) . . ?
N18 N17 C5 114.55(16) . . ?
N34 N33 C27 113.33(17) . . ?
N43 N44 C45 115.40(16) . . ?
N17 N18 C19 113.40(16) . . ?
O25 C22 C23 124.06(17) . . ?
O25 C22 C21 115.49(17) . . ?
C21 C22 C23 120.45(17) . . ?
C5 C6 H6 120.4 . . ?
C1 C6 H6 120.4 . . ?
C1 C6 C5 119.25(18) . . ?
C6 C5 N17 125.23(17) . . ?
C4 C5 N17 114.57(17) . . ?
C4 C5 C6 120.20(17) . . ?
C50 C49 H49 120.1 . . ?
C50 C49 C48 119.84(18) . . ?
C48 C49 H49 120.1 . . ?
C50 C45 N44 115.41(17) . . ?
C50 C45 C46 119.76(17) . . ?
C46 C45 N44 124.83(17) . . ?
C9 C10 H10 119.7 . . ?
C11 C10 H10 119.7 . . ?
C11 C10 C9 120.66(18) . . ?
C36 C35 N34 124.60(16) . . ?
C40 C35 N34 115.66(18) . . ?
C40 C35 C36 119.73(18) . . ?
O15 C12 C13 124.42(18) . . ?
O15 C12 C11 115.90(17) . . ?
C11 C12 C13 119.68(18) . . ?
C22 C23 H23 120.2 . . ?
C24 C23 C22 119.52(18) . . ?
C24 C23 H23 120.2 . . ?
C49 C50 C45 120.33(18) . . ?
C49 C50 H50 119.8 . . ?
C45 C50 H50 119.8 . . ?
C21 C20 H20 119.7 . . ?
C21 C20 C19 120.52(17) . . ?
C19 C20 H20 119.7 . . ?
O51 C48 C49 115.51(17) . . ?
O51 C48 C47 124.24(18) . . ?
C49 C48 C47 120.24(17) . . ?
C31 C30 H30 120.2 . . ?
C29 C30 H30 120.2 . . ?
C29 C30 C31 119.66(19) . . ?
C22 C21 H21 120.2 . . ?
C20 C21 C22 119.64(17) . . ?
C20 C21 H21 120.2 . . ?
C20 C19 N18 116.22(17) . . ?
C20 C19 C24 119.66(17) . . ?
C24 C19 N18 124.09(18) . . ?
C27 C32 H32 120.0 . . ?
C31 C32 H32 120.0 . . ?
C31 C32 C27 119.92(18) . . ?
C12 C13 H13 120.0 . . ?
C14 C13 C12 120.01(18) . . ?
C14 C13 H13 120.0 . . ?
C6 C1 N7 116.04(17) . . ?
C6 C1 C2 120.59(18) . . ?
C2 C1 N7 123.37(17) . . ?
C32 C27 N33 115.93(18) . . ?
C32 C27 C28 120.00(18) . . ?
C28 C27 N33 124.05(17) . . ?
C4 C3 H3 119.8 . . ?
C2 C3 H3 119.8 . . ?
C2 C3 C4 120.31(19) . . ?
C35 C36 H36 120.1 . . ?
C37 C36 C35 119.86(17) . . ?
C37 C36 H36 120.1 . . ?
C10 C9 N8 115.08(17) . . ?
C10 C9 C14 119.40(18) . . ?
C14 C9 N8 125.51(17) . . ?
O41 C38 C37 115.81(18) . . ?
O41 C38 C39 124.24(16) . . ?
C39 C38 C37 119.95(18) . . ?
C30 C31 N43 123.78(17) . . ?
C32 C31 N43 116.09(17) . . ?
C32 C31 C30 120.13(17) . . ?
C36 C37 C38 120.38(19) . . ?
C36 C37 H37 119.8 . . ?
C38 C37 H37 119.8 . . ?
C5 C4 C3 120.20(19) . . ?
C5 C4 H4 119.9 . . ?
C3 C4 H4 119.9 . . ?
C13 C14 C9 120.28(17) . . ?
C13 C14 H14 119.9 . . ?
C9 C14 H14 119.9 . . ?
C38 C39 H39 120.3 . . ?
C40 C39 C38 119.31(17) . . ?
C40 C39 H39 120.3 . . ?
C45 C46 H46 119.9 . . ?
C47 C46 C45 120.29(18) . . ?
C47 C46 H46 119.9 . . ?
C48 C47 H47 120.2 . . ?
C46 C47 C48 119.53(18) . . ?
C46 C47 H47 120.2 . . ?
C1 C2 H2 120.3 . . ?
C3 C2 C1 119.46(18) . . ?
C3 C2 H2 120.3 . . ?
C10 C11 C12 119.96(17) . . ?
C10 C11 H11 120.0 . . ?
C12 C11 H11 120.0 . . ?
C23 C24 C19 120.20(18) . . ?
C23 C24 H24 119.9 . . ?
C19 C24 H24 119.9 . . ?
C35 C40 H40 119.6 . . ?
C39 C40 C35 120.77(19) . . ?
C39 C40 H40 119.6 . . ?
C30 C29 H29 119.6 . . ?
C30 C29 C28 120.7(2) . . ?
C28 C29 H29 119.6 . . ?
O41 C42 H42A 109.5 . . ?
O41 C42 H42B 109.5 . . ?
O41 C42 H42C 109.5 . . ?
H42A C42 H42B 109.5 . . ?
H42A C42 H42C 109.5 . . ?
H42B C42 H42C 109.5 . . ?
C27 C28 H28 120.2 . . ?
C29 C28 C27 119.54(18) . . ?
C29 C28 H28 120.2 . . ?
O25 C26 H26A 109.5 . . ?
O25 C26 H26B 109.5 . . ?
O25 C26 H26C 109.5 . . ?
H26A C26 H26B 109.5 . . ?
H26A C26 H26C 109.5 . . ?
H26B C26 H26C 109.5 . . ?
O15 C16 H16A 109.5 . . ?
O15 C16 H16B 109.5 . . ?
O15 C16 H16C 109.5 . . ?
H16A C16 H16B 109.5 . . ?
H16A C16 H16C 109.5 . . ?
H16B C16 H16C 109.5 . . ?
O51 C52 H52A 109.5 . . ?
O51 C52 H52B 109.5 . . ?
O51 C52 H52C 109.5 . . ?
H52A C52 H52B 109.5 . . ?
H52A C52 H52C 109.5 . . ?
H52B C52 H52C 109.5 . . ?

loop_
_geom_bond_atom_site_label_1
_geom_bond_atom_site_label_2
_geom_bond_distance
_geom_bond_site_symmetry_2
_geom_bond_publ_flag
O25 C22 1.363(2) . ?
O25 C26 1.433(2) . ?
O51 C48 1.359(2) . ?
O51 C52 1.426(3) . ?
O15 C12 1.356(2) . ?
O15 C16 1.434(3) . ?
O41 C38 1.358(2) . ?
O41 C42 1.428(2) . ?
N7 N8 1.256(2) . ?
N7 C1 1.430(3) . ?
N8 C9 1.419(2) . ?
N34 N33 1.252(2) . ?
N34 C35 1.419(3) . ?
N43 N44 1.254(2) . ?
N43 C31 1.430(2) . ?
N17 N18 1.251(2) . ?
N17 C5 1.428(2) . ?
N33 C27 1.429(2) . ?
N44 C45 1.421(2) . ?
N18 C19 1.425(2) . ?
C22 C23 1.397(3) . ?
C22 C21 1.392(3) . ?
C6 H6 0.9300 . ?
C6 C5 1.398(3) . ?
C6 C1 1.387(3) . ?
C5 C4 1.388(3) . ?
C49 H49 0.9300 . ?
C49 C50 1.380(3) . ?
C49 C48 1.393(3) . ?
C45 C50 1.390(3) . ?
C45 C46 1.395(3) . ?
C10 H10 0.9300 . ?
C10 C9 1.394(3) . ?
C10 C11 1.376(3) . ?
C35 C36 1.398(3) . ?
C35 C40 1.390(3) . ?
C12 C13 1.398(3) . ?
C12 C11 1.396(3) . ?
C23 H23 0.9300 . ?
C23 C24 1.384(3) . ?
C50 H50 0.9300 . ?
C20 H20 0.9300 . ?
C20 C21 1.380(3) . ?
C20 C19 1.392(3) . ?
C48 C47 1.397(3) . ?
C30 H30 0.9300 . ?
C30 C31 1.394(3) . ?
C30 C29 1.387(3) . ?
C21 H21 0.9300 . ?
C19 C24 1.398(3) . ?
C32 H32 0.9300 . ?
C32 C27 1.394(3) . ?
C32 C31 1.391(3) . ?
C13 H13 0.9300 . ?
C13 C14 1.382(3) . ?
C1 C2 1.406(3) . ?
C27 C28 1.397(3) . ?
C3 H3 0.9300 . ?
C3 C4 1.390(3) . ?
C3 C2 1.380(3) . ?
C36 H36 0.9300 . ?
C36 C37 1.374(3) . ?
C9 C14 1.395(3) . ?
C38 C37 1.402(2) . ?
C38 C39 1.392(3) . ?
C37 H37 0.9300 . ?
C4 H4 0.9300 . ?
C14 H14 0.9300 . ?
C39 H39 0.9300 . ?
C39 C40 1.386(3) . ?
C46 H46 0.9300 . ?
C46 C47 1.382(3) . ?
C47 H47 0.9300 . ?
C2 H2 0.9300 . ?
C11 H11 0.9300 . ?
C24 H24 0.9300 . ?
C40 H40 0.9300 . ?
C29 H29 0.9300 . ?
C29 C28 1.389(3) . ?
C42 H42A 0.9600 . ?
C42 H42B 0.9600 . ?
C42 H42C 0.9600 . ?
C28 H28 0.9300 . ?
C26 H26A 0.9600 . ?
C26 H26B 0.9600 . ?
C26 H26C 0.9600 . ?
C16 H16A 0.9600 . ?
C16 H16B 0.9600 . ?
C16 H16C 0.9600 . ?
C52 H52A 0.9600 . ?
C52 H52B 0.9600 . ?
C52 H52C 0.9600 . ?
